data_1519952
loop_
_publ_author_name
'Callear, Samantha K.'
'Hursthouse, Michael B.'

_publ_section_title
;
 1-Butylammonium fumarate
;
_journal_name_full 'Crystal Structure Report Archive'
_journal_page_first 562
_journal_year 2008
_chemical_formula_sum 'C8 H15 N O4'
_chemical_formula_weight 189.21
_chemical_name_systematic
;
1-Butylammonium fumarate
;
_space_group_IT_number 2
_symmetry_cell_setting triclinic
_symmetry_space_group_name_Hall '-P 1'
_symmetry_space_group_name_H-M 'P -1'
_atom_sites_solution_hydrogens geom
_atom_sites_solution_primary direct
_atom_sites_solution_secondary difmap
_cell_angle_alpha 105.47(5)
_cell_angle_beta 99.121(5)
_cell_angle_gamma 93.957(5)
_cell_formula_units_Z 4
_cell_length_a 9.2652(6)
_cell_length_b 10.5292(10)
_cell_length_c 10.5973(10)
_cell_measurement_reflns_used 4398
_cell_measurement_temperature 120(2)
_cell_measurement_theta_max 27.48
_cell_measurement_theta_min 2.91
_cell_volume 977.0(3)
_computing_cell_refinement 'DENZO (Otwinowski & Minor, 1997) & COLLECT (Hooft, R.W.W., 1998)'
_computing_data_collection 'COLLECT (Hooft, R.W.W., 1998)'
_computing_data_reduction 'DENZO (Otwinowski & Minor, 1997) & COLLECT (Hooft, R.W.W., 1998)'
_computing_structure_refinement 'SHELXL-97 (Sheldrick, 1997)'
_diffrn_ambient_temperature 120(2)
_diffrn_detector_area_resol_mean 9.091
_diffrn_measured_fraction_theta_full 0.997
_diffrn_measured_fraction_theta_max 0.997
_diffrn_measurement_device_type 'Bruker-Nonius 95mm CCD camera on \k-goniostat'
_diffrn_measurement_method '\f & \w scans'
_diffrn_radiation_monochromator graphite
_diffrn_radiation_source 'Bruker-Nonius FR591 rotating anode'
_diffrn_radiation_type MoK\a
_diffrn_radiation_wavelength 0.71073
_diffrn_reflns_av_R_equivalents 0.0847
_diffrn_reflns_av_sigmaI/netI 0.0962
_diffrn_reflns_limit_h_max 11
_diffrn_reflns_limit_h_min -12
_diffrn_reflns_limit_k_max 13
_diffrn_reflns_limit_k_min -13
_diffrn_reflns_limit_l_max 13
_diffrn_reflns_limit_l_min -13
_diffrn_reflns_number 19740
_diffrn_reflns_theta_full 27.48
_diffrn_reflns_theta_max 27.48
_diffrn_reflns_theta_min 3.19
_exptl_absorpt_coefficient_mu 0.103
_exptl_absorpt_correction_T_max 0.9868
_exptl_absorpt_correction_T_min 0.9817
_exptl_absorpt_correction_type multi-scan
_exptl_absorpt_process_details 'SADABS V2.10 (Sheldrick, G.M., 2003)'
_exptl_crystal_colour colourless
_exptl_crystal_density_diffrn 1.286
_exptl_crystal_density_method 'not measured'
_exptl_crystal_description block
_exptl_crystal_F_000 408
_exptl_crystal_size_max 0.18
_exptl_crystal_size_mid 0.15
_exptl_crystal_size_min 0.13
_refine_diff_density_max 0.292
_refine_diff_density_min -0.313
_refine_diff_density_rms 0.063
_refine_ls_extinction_method none
_refine_ls_goodness_of_fit_ref 1.031
_refine_ls_hydrogen_treatment constr
_refine_ls_matrix_type full
_refine_ls_number_parameters 289
_refine_ls_number_reflns 4473
_refine_ls_number_restraints 0
_refine_ls_restrained_S_all 1.031
_refine_ls_R_factor_all 0.1410
_refine_ls_R_factor_gt 0.0657
_refine_ls_shift/su_max 0.000
_refine_ls_shift/su_mean 0.000
_refine_ls_structure_factor_coef Fsqd
_refine_ls_weighting_details 'calc w=1/[\s^2^(Fo^2^)+(0.0862P)^2^+0.1591P] where P=(Fo^2^+2Fc^2^)/3'
_refine_ls_weighting_scheme calc
_refine_ls_wR_factor_gt 0.1484
_refine_ls_wR_factor_ref 0.1821
_reflns_number_gt 2463
_reflns_number_total 4473
_reflns_threshold_expression >2sigma(I)
_cod_data_source_file eCrystal-562.cif
_cod_data_source_block 06skc0064p-1
_cod_depositor_comments
;
Citation :
Callear, Samantha K. and Hursthouse, Michael B. (2008) 
University of Southampton, Crystal Structure Report Archive. 
(doi:10.5258/ecrystals/562)

More at:
http://ecrystals.chem.soton.ac.uk/562/
;
_cod_original_cell_volume 977.01(15)
_cod_original_sg_symbol_H-M P-1
_cod_database_code 1519952

loop_
_symmetry_equiv_pos_as_xyz
'x, y, z'
'-x, -y, -z'

loop_
_atom_site_label
_atom_site_type_symbol
_atom_site_fract_x
_atom_site_fract_y
_atom_site_fract_z
_atom_site_U_iso_or_equiv
_atom_site_adp_type
_atom_site_occupancy
_atom_site_symmetry_multiplicity
_atom_site_calc_flag
_atom_site_refinement_flags
_atom_site_disorder_assembly
_atom_site_disorder_group
C1 C 0.5918(3) -0.8949(3) 0.6338(2) 0.0270(6) Uani 1 1 d . . .
C2 C 0.7012(2) -0.9925(3) 0.6238(2) 0.0273(6) Uani 1 1 d . . .
H2 H 0.6679 -1.0824 0.6148 0.033 Uiso 1 1 calc R . .
C3 C 0.8421(3) -0.9605(3) 0.6266(2) 0.0289(6) Uani 1 1 d . . .
H3 H 0.8763 -0.8703 0.6378 0.035 Uiso 1 1 calc R . .
C4 C 0.9494(3) -1.0592(3) 0.6132(3) 0.0293(6) Uani 1 1 d . . .
O1A O 0.47353(17) -0.92163(17) 0.66740(18) 0.0316(5) Uani 1 1 d . . .
O1B O 0.62738(17) -0.78901(16) 0.60403(17) 0.0300(4) Uani 1 1 d . . .
O4A O 0.89438(17) -1.17913(17) 0.55325(19) 0.0336(5) Uani 1 1 d . . .
H4 H 0.9622 -1.2282 0.5471 0.050 Uiso 1 1 calc R . .
O4B O 1.08221(17) -1.02374(18) 0.6548(2) 0.0381(5) Uani 1 1 d . . .
C22 C 0.6545(3) -0.8570(3) 0.1798(3) 0.0375(7) Uani 1 1 d . . .
H22A H 0.5584 -0.9012 0.1252 0.045 Uiso 1 1 calc R . .
H22B H 0.7290 -0.9189 0.1596 0.045 Uiso 1 1 calc R . .
C23 C 0.6949(3) -0.7343(3) 0.1416(3) 0.0386(7) Uani 1 1 d . . .
H23A H 0.7871 -0.6861 0.2007 0.046 Uiso 1 1 calc R . .
H23B H 0.6164 -0.6755 0.1542 0.046 Uiso 1 1 calc R . .
C24 C 0.7161(3) -0.7664(3) -0.0030(3) 0.0486(8) Uani 1 1 d . . .
H24A H 0.7946 -0.8254 -0.0152 0.058 Uiso 1 1 calc R . .
H24B H 0.6240 -0.8150 -0.0617 0.058 Uiso 1 1 calc R . .
C25 C 0.7567(4) -0.6445(4) -0.0445(3) 0.0683(11) Uani 1 1 d . . .
H25A H 0.6747 -0.5904 -0.0423 0.102 Uiso 1 1 calc R . .
H25B H 0.7776 -0.6712 -0.1351 0.102 Uiso 1 1 calc R . .
H25C H 0.8442 -0.5927 0.0169 0.102 Uiso 1 1 calc R . .
N21 N 0.6449(2) -0.8296(2) 0.3232(2) 0.0322(5) Uani 1 1 d . . .
H21A H 0.7344 -0.7934 0.3740 0.048 Uiso 1 1 calc R . .
H21B H 0.6169 -0.9068 0.3407 0.048 Uiso 1 1 calc R . .
H21C H 0.5775 -0.7720 0.3426 0.048 Uiso 1 1 calc R . .
C31 C 0.9097(3) -0.6001(2) 0.5938(3) 0.0286(6) Uani 1 1 d . . .
C32 C 0.7932(2) -0.5102(2) 0.6037(3) 0.0289(6) Uani 1 1 d . . .
H32 H 0.7619 -0.4796 0.6866 0.035 Uiso 1 1 calc R . .
C33 C 0.7315(2) -0.4709(2) 0.5018(3) 0.0289(6) Uani 1 1 d . . .
H33 H 0.7620 -0.5030 0.4187 0.035 Uiso 1 1 calc R . .
C34 C 0.6170(2) -0.3794(2) 0.5105(3) 0.0274(6) Uani 1 1 d . . .
O31A O 0.91531(17) -0.67009(17) 0.47470(18) 0.0308(4) Uani 1 1 d . . .
O31B O 0.99369(19) -0.60254(18) 0.69538(19) 0.0368(5) Uani 1 1 d . . .
O34A O 0.57191(17) -0.35305(17) 0.39904(18) 0.0323(5) Uani 1 1 d . . .
H34 H 0.5026 -0.3059 0.4074 0.048 Uiso 1 1 calc R . .
O34B O 0.57199(17) -0.33439(17) 0.61462(18) 0.0318(4) Uani 1 1 d . . .
C42A C 0.2862(17) -0.7422(14) -0.1473(14) 0.033(3) Uani 0.467(11) 1 d P A 1
H42A H 0.3368 -0.6506 -0.1118 0.039 Uiso 0.467(11) 1 calc PR A 1
H42B H 0.3597 -0.8058 -0.1445 0.039 Uiso 0.467(11) 1 calc PR A 1
C43A C 0.1640(9) -0.7657(9) -0.0687(9) 0.042(2) Uani 0.467(11) 1 d P A 1
H43A H 0.0984 -0.6949 -0.0646 0.051 Uiso 0.467(11) 1 calc PR A 1
H43B H 0.1041 -0.8518 -0.1155 0.051 Uiso 0.467(11) 1 calc PR A 1
C44A C 0.2317(8) -0.7658(9) 0.0732(9) 0.049(3) Uani 0.467(11) 1 d P A 1
H44A H 0.3186 -0.8155 0.0720 0.058 Uiso 0.467(11) 1 calc PR A 1
H44B H 0.2632 -0.6738 0.1301 0.058 Uiso 0.467(11) 1 calc PR A 1
C45A C 0.117(3) -0.830(3) 0.125(2) 0.095(9) Uani 0.467(11) 1 d P A 1
H45A H 0.0269 -0.7876 0.1132 0.142 Uiso 0.467(11) 1 calc PR A 1
H45B H 0.1508 -0.8207 0.2194 0.142 Uiso 0.467(11) 1 calc PR A 1
H45C H 0.0972 -0.9243 0.0754 0.142 Uiso 0.467(11) 1 calc PR A 1
N41A N 0.218(3) -0.761(3) -0.258(3) 0.043(6) Uani 0.467(11) 1 d P A 1
H41A H 0.1646 -0.8421 -0.2846 0.064 Uiso 0.467(11) 1 calc PR A 1
H41B H 0.2820 -0.7571 -0.3144 0.064 Uiso 0.467(11) 1 calc PR A 1
H41C H 0.1568 -0.6971 -0.2590 0.064 Uiso 0.467(11) 1 calc PR A 1
C42B C 0.306(2) -0.6956(13) -0.1245(17) 0.054(4) Uani 0.533(11) 1 d P A 2
H42C H 0.4032 -0.7297 -0.1151 0.065 Uiso 0.533(11) 1 calc PR A 2
H42D H 0.3266 -0.5991 -0.1120 0.065 Uiso 0.533(11) 1 calc PR A 2
C43B C 0.2447(12) -0.7094(9) -0.0148(8) 0.081(3) Uani 0.533(11) 1 d P A 2
H43C H 0.3277 -0.6849 0.0619 0.097 Uiso 0.533(11) 1 calc PR A 2
H43D H 0.1799 -0.6382 0.0023 0.097 Uiso 0.533(11) 1 calc PR A 2
C44B C 0.1662(11) -0.8201(11) -0.0029(10) 0.083(3) Uani 0.533(11) 1 d P A 2
H44C H 0.2275 -0.8942 -0.0169 0.099 Uiso 0.533(11) 1 calc PR A 2
H44D H 0.0778 -0.8455 -0.0743 0.099 Uiso 0.533(11) 1 calc PR A 2
C45B C 0.1146(15) -0.801(2) 0.1386(19) 0.061(4) Uani 0.533(11) 1 d P A 2
H45D H 0.2014 -0.7798 0.2100 0.091 Uiso 0.533(11) 1 calc PR A 2
H45E H 0.0582 -0.8832 0.1387 0.091 Uiso 0.533(11) 1 calc PR A 2
H45F H 0.0528 -0.7284 0.1533 0.091 Uiso 0.533(11) 1 calc PR A 2
N41B N 0.2238(19) -0.762(3) -0.285(3) 0.025(3) Uani 0.533(11) 1 d P A 2
H41D H 0.1926 -0.8497 -0.2985 0.038 Uiso 0.533(11) 1 calc PR A 2
H41E H 0.2890 -0.7547 -0.3389 0.038 Uiso 0.533(11) 1 calc PR A 2
H41F H 0.1453 -0.7189 -0.3036 0.038 Uiso 0.533(11) 1 calc PR A 2

loop_
_atom_site_aniso_label
_atom_site_aniso_U_11
_atom_site_aniso_U_22
_atom_site_aniso_U_33
_atom_site_aniso_U_23
_atom_site_aniso_U_13
_atom_site_aniso_U_12
C1 0.0232(13) 0.0250(15) 0.0295(14) 0.0035(11) 0.0010(11) 0.0048(10)
C2 0.0232(12) 0.0242(14) 0.0347(15) 0.0084(12) 0.0050(11) 0.0039(10)
C3 0.0239(13) 0.0245(14) 0.0403(16) 0.0118(12) 0.0059(11) 0.0064(10)
C4 0.0220(13) 0.0275(16) 0.0439(16) 0.0154(13) 0.0117(11) 0.0064(11)
O1A 0.0190(9) 0.0311(11) 0.0457(11) 0.0103(9) 0.0085(8) 0.0049(7)
O1B 0.0229(9) 0.0254(11) 0.0445(11) 0.0132(9) 0.0071(8) 0.0062(7)
O4A 0.0209(9) 0.0251(11) 0.0568(12) 0.0122(9) 0.0093(9) 0.0086(7)
O4B 0.0187(9) 0.0321(11) 0.0642(13) 0.0151(10) 0.0054(9) 0.0070(7)
C22 0.0313(14) 0.0419(18) 0.0359(16) 0.0042(14) 0.0059(12) 0.0087(12)
C23 0.0300(14) 0.0489(19) 0.0341(16) 0.0078(14) 0.0047(12) 0.0036(12)
C24 0.0430(17) 0.067(2) 0.0316(16) 0.0079(16) 0.0043(13) 0.0051(15)
C25 0.077(2) 0.091(3) 0.042(2) 0.024(2) 0.0186(18) 0.002(2)
N21 0.0250(11) 0.0343(14) 0.0378(13) 0.0097(11) 0.0062(9) 0.0072(9)
C31 0.0219(13) 0.0207(14) 0.0453(18) 0.0113(13) 0.0083(12) 0.0044(10)
C32 0.0207(12) 0.0245(14) 0.0417(16) 0.0093(12) 0.0065(11) 0.0030(10)
C33 0.0202(12) 0.0238(14) 0.0436(16) 0.0085(12) 0.0101(11) 0.0022(10)
C34 0.0156(12) 0.0211(14) 0.0464(17) 0.0108(13) 0.0066(12) 0.0011(10)
O31A 0.0233(9) 0.0266(10) 0.0425(11) 0.0087(9) 0.0062(8) 0.0075(7)
O31B 0.0301(10) 0.0365(12) 0.0433(12) 0.0113(9) 0.0015(9) 0.0128(8)
O34A 0.0219(9) 0.0318(11) 0.0475(12) 0.0162(9) 0.0073(8) 0.0107(7)
O34B 0.0258(9) 0.0278(10) 0.0439(12) 0.0100(9) 0.0102(8) 0.0100(7)
C42A 0.035(6) 0.049(8) 0.014(6) 0.004(6) 0.006(4) 0.017(6)
C43A 0.039(4) 0.051(5) 0.039(5) 0.022(4) -0.004(4) 0.011(4)
C44A 0.035(4) 0.078(6) 0.029(5) 0.012(4) 0.001(4) 0.005(4)
C45A 0.127(16) 0.119(17) 0.040(8) 0.043(9) -0.008(8) -0.004(11)
N41A 0.040(7) 0.041(7) 0.057(15) 0.020(8) 0.029(6) 0.005(5)
C42B 0.055(6) 0.054(8) 0.039(6) -0.013(6) 0.014(4) 0.007(6)
C43B 0.106(7) 0.094(7) 0.030(4) 0.022(4) -0.008(4) -0.040(6)
C44B 0.083(6) 0.113(8) 0.039(5) 0.018(5) -0.002(5) -0.033(6)
C45B 0.038(5) 0.074(8) 0.083(11) 0.049(7) 0.013(5) -0.013(4)
N41B 0.015(4) 0.031(5) 0.032(6) 0.011(4) 0.009(4) 0.006(3)

loop_
_atom_type_symbol
_atom_type_description
_atom_type_scat_dispersion_real
_atom_type_scat_dispersion_imag
_atom_type_scat_source
C C 0.0033 0.0016 'International Tables Vol C Tables 4.2.6.8 and 6.1.1.4'
H H 0.0000 0.0000 'International Tables Vol C Tables 4.2.6.8 and 6.1.1.4'
N N 0.0061 0.0033 'International Tables Vol C Tables 4.2.6.8 and 6.1.1.4'
O O 0.0106 0.0060 'International Tables Vol C Tables 4.2.6.8 and 6.1.1.4'

loop_
_geom_angle_atom_site_label_1
_geom_angle_atom_site_label_2
_geom_angle_atom_site_label_3
_geom_angle
_geom_angle_site_symmetry_1
_geom_angle_site_symmetry_3
O1A C1 O1B 124.7(2) . .
O1A C1 C2 119.3(2) . .
O1B C1 C2 116.0(2) . .
C3 C2 C1 123.3(2) . .
C3 C2 H2 118.4 . .
C1 C2 H2 118.4 . .
C2 C3 C4 122.8(2) . .
C2 C3 H3 118.6 . .
C4 C3 H3 118.6 . .
O4B C4 O4A 124.2(2) . .
O4B C4 C3 120.5(2) . .
O4A C4 C3 115.3(2) . .
C4 O4A H4 109.5 . .
N21 C22 C23 112.9(2) . .
N21 C22 H22A 109.0 . .
C23 C22 H22A 109.0 . .
N21 C22 H22B 109.0 . .
C23 C22 H22B 109.0 . .
H22A C22 H22B 107.8 . .
C22 C23 C24 111.7(2) . .
C22 C23 H23A 109.3 . .
C24 C23 H23A 109.3 . .
C22 C23 H23B 109.3 . .
C24 C23 H23B 109.3 . .
H23A C23 H23B 107.9 . .
C25 C24 C23 112.9(3) . .
C25 C24 H24A 109.0 . .
C23 C24 H24A 109.0 . .
C25 C24 H24B 109.0 . .
C23 C24 H24B 109.0 . .
H24A C24 H24B 107.8 . .
C24 C25 H25A 109.5 . .
C24 C25 H25B 109.5 . .
H25A C25 H25B 109.5 . .
C24 C25 H25C 109.5 . .
H25A C25 H25C 109.5 . .
H25B C25 H25C 109.5 . .
C22 N21 H21A 109.5 . .
C22 N21 H21B 109.5 . .
H21A N21 H21B 109.5 . .
C22 N21 H21C 109.5 . .
H21A N21 H21C 109.5 . .
H21B N21 H21C 109.5 . .
O31B C31 O31A 124.9(2) . .
O31B C31 C32 119.7(2) . .
O31A C31 C32 115.4(2) . .
C33 C32 C31 122.5(3) . .
C33 C32 H32 118.8 . .
C31 C32 H32 118.8 . .
C32 C33 C34 123.2(3) . .
C32 C33 H33 118.4 . .
C34 C33 H33 118.4 . .
O34B C34 O34A 125.0(2) . .
O34B C34 C33 121.9(2) . .
O34A C34 C33 113.2(2) . .
C34 O34A H34 109.5 . .
N41A C42A C43A 102.6(17) . .
N41A C42A H42A 111.3 . .
C43A C42A H42A 111.3 . .
N41A C42A H42B 111.3 . .
C43A C42A H42B 111.3 . .
H42A C42A H42B 109.2 . .
C44A C43A C42A 110.6(8) . .
C44A C43A H43A 109.5 . .
C42A C43A H43A 109.5 . .
C44A C43A H43B 109.5 . .
C42A C43A H43B 109.5 . .
H43A C43A H43B 108.1 . .
C45A C44A C43A 106.8(11) . .
C45A C44A H44A 110.4 . .
C43A C44A H44A 110.4 . .
C45A C44A H44B 110.4 . .
C43A C44A H44B 110.4 . .
H44A C44A H44B 108.6 . .
C43B C42B N41B 124.1(15) . .
C43B C42B H42C 106.3 . .
N41B C42B H42C 106.3 . .
C43B C42B H42D 106.3 . .
N41B C42B H42D 106.3 . .
H42C C42B H42D 106.4 . .
C44B C43B C42B 127.8(9) . .
C44B C43B H43C 105.4 . .
C42B C43B H43C 105.4 . .
C44B C43B H43D 105.4 . .
C42B C43B H43D 105.4 . .
H43C C43B H43D 106.0 . .
C43B C44B C45B 114.4(11) . .
C43B C44B H44C 108.7 . .
C45B C44B H44C 108.7 . .
C43B C44B H44D 108.7 . .
C45B C44B H44D 108.7 . .
H44C C44B H44D 107.6 . .
C44B C45B H45D 109.5 . .
C44B C45B H45E 109.5 . .
H45D C45B H45E 109.5 . .
C44B C45B H45F 109.5 . .
H45D C45B H45F 109.5 . .
H45E C45B H45F 109.5 . .
C42B N41B H41D 109.5 . .
C42B N41B H41E 109.5 . .
H41D N41B H41E 109.5 . .
C42B N41B H41F 109.5 . .
H41D N41B H41F 109.5 . .
H41E N41B H41F 109.5 . .

loop_
_geom_bond_atom_site_label_1
_geom_bond_atom_site_label_2
_geom_bond_distance
_geom_bond_site_symmetry_2
C1 O1A 1.242(3) .
C1 O1B 1.273(3) .
C1 C2 1.489(3) .
C2 C3 1.319(3) .
C2 H2 0.9500 .
C3 C4 1.483(3) .
C3 H3 0.9500 .
C4 O4B 1.234(3) .
C4 O4A 1.280(3) .
O4A H4 0.8400 .
C22 N21 1.488(3) .
C22 C23 1.494(4) .
C22 H22A 0.9900 .
C22 H22B 0.9900 .
C23 C24 1.526(4) .
C23 H23A 0.9900 .
C23 H23B 0.9900 .
C24 C25 1.506(5) .
C24 H24A 0.9900 .
C24 H24B 0.9900 .
C25 H25A 0.9800 .
C25 H25B 0.9800 .
C25 H25C 0.9800 .
N21 H21A 0.9100 .
N21 H21B 0.9100 .
N21 H21C 0.9100 .
C31 O31B 1.232(3) .
C31 O31A 1.292(3) .
C31 C32 1.482(3) .
C32 C33 1.319(4) .
C32 H32 0.9500 .
C33 C34 1.479(3) .
C33 H33 0.9500 .
C34 O34B 1.229(3) .
C34 O34A 1.296(3) .
O34A H34 0.8400 .
C42A N41A 1.20(3) .
C42A C43A 1.551(19) .
C42A H42A 0.9900 .
C42A H42B 0.9900 .
C43A C44A 1.535(13) .
C43A H43A 0.9900 .
C43A H43B 0.9900 .
C44A C45A 1.47(2) .
C44A H44A 0.9900 .
C44A H44B 0.9900 .
C45A H45A 0.9800 .
C45A H45B 0.9800 .
C45A H45C 0.9800 .
N41A H41A 0.9100 .
N41A H41B 0.9100 .
N41A H41C 0.9100 .
C42B C43B 1.41(2) .
C42B N41B 1.69(3) .
C42B H42C 0.9900 .
C42B H42D 0.9900 .
C43B C44B 1.376(14) .
C43B H43C 0.9900 .
C43B H43D 0.9900 .
C44B C45B 1.61(2) .
C44B H44C 0.9900 .
C44B H44D 0.9900 .
C45B H45D 0.9800 .
C45B H45E 0.9800 .
C45B H45F 0.9800 .
N41B H41D 0.9100 .
N41B H41E 0.9100 .
N41B H41F 0.9100 .

loop_
_geom_hbond_atom_site_label_D
_geom_hbond_atom_site_label_H
_geom_hbond_atom_site_label_A
_geom_hbond_distance_DH
_geom_hbond_distance_HA
_geom_hbond_distance_DA
_geom_hbond_angle_DHA
_geom_hbond_site_symmetry_A
N21 H21A O31A 0.91 2.01 2.895(3) 164.8 .
O4A H4 O31A 0.84 1.61 2.453(2) 175.7 2_736
N21 H21B O1A 0.91 1.91 2.802(3) 165.0 2_636
N21 H21C O34B 0.91 1.88 2.783(3) 174.8 2_646
O34A H34 O1B 0.84 1.63 2.457(2) 168.9 2_646
N41A H41A O4B 0.91 1.91 2.81(3) 170.4 1_454
N41A H41C O31B 0.91 1.93 2.82(3) 163.2 1_454
N41B H41D O4B 0.91 1.94 2.83(3) 166.4 1_454
N41B H41F O31B 0.91 1.93 2.822(19) 167.6 1_454
N41A H41B O34A 0.91 2.17 3.00(3) 151.5 2_645
N41B H41E O34A 0.91 1.95 2.78(2) 150.7 2_645
N41A H41B O1A 0.91 2.56 3.09(3) 117.5 1_554
N41B H41E O1A 0.91 2.54 2.98(2) 110.1 1_554
